data_2008056
loop_
_publ_author_name
'Carter, Robert L.'
'Zompa, Leverett J.'

_publ_section_title
;
The Double-Anion Salts M~3~[ZnCl~4~]NO~3~ (M = K^+^ and NH~4~^+^)
;
_journal_name_full 'Acta Crystallographica Section C'
_journal_page_first 06
_journal_page_last 08
_journal_volume 55
_journal_year 1999
_chemical_formula_iupac 'K3 [Zn Cl4] NO3'
_chemical_formula_moiety 'K3 (ZnCl4) (NO3)'
_chemical_formula_sum 'Cl4 K3 N O3 Zn'
_chemical_formula_weight 386.48
_space_group_IT_number 62
_symmetry_cell_setting orthorhombic
_symmetry_space_group_name_Hall '-P 2ac 2n'
_symmetry_space_group_name_H-M 'P n m a'
_cell_angle_alpha 90.00
_cell_angle_beta 90.00
_cell_angle_gamma 90.00
_cell_formula_units_Z 4
_cell_length_a 9.256(3)
_cell_length_b 9.726(3)
_cell_length_c 12.073(3)
_cell_measurement_temperature 293(2)
_cell_volume 1086.9(6)
_diffrn_ambient_temperature 293(2)
_exptl_crystal_density_diffrn 2.362
_exptl_crystal_density_meas 2.30(10)
_cod_database_code 2008056

loop_
_symmetry_equiv_pos_as_xyz
'x, y, z'
'-x+1/2, -y, z+1/2'
'-x, y+1/2, -z'
'x+1/2, -y+1/2, -z+1/2'
'-x, -y, -z'
'x-1/2, y, -z-1/2'
'x, -y-1/2, z'
'-x-1/2, y-1/2, z-1/2'

loop_
_atom_site_label
_atom_site_fract_x
_atom_site_fract_y
_atom_site_fract_z
_atom_site_U_iso_or_equiv
_atom_site_adp_type
_atom_site_calc_flag
_atom_site_refinement_flags
_atom_site_occupancy
_atom_site_disorder_assembly
_atom_site_disorder_group
_atom_site_type_symbol
Zn 0.82026(6) 0.2500 0.40800(4) 0.02303(13) Uani d S 1 . . Zn
Cl1 1.03376(13) 0.25 0.50010(11) 0.0411(3) Uani d S 1 . . Cl
Cl2 0.87384(15) 0.25 0.22381(10) 0.0365(3) Uani d S 1 . . Cl
Cl3 0.69273(10) 0.05970(8) 0.44919(7) 0.0366(2) Uani d . 1 . . Cl
N 0.6568(4) 0.25 0.7294(3) 0.0242(7) Uani d S 1 . . N
O1 0.7861(4) 0.25 0.7584(3) 0.0362(8) Uani d S 1 . . O
O2 0.5942(3) 0.3614(3) 0.7124(2) 0.0359(6) Uani d . 1 . . O
K1 0.08386(11) 0.75 0.03730(8) 0.0280(2) Uani d S 1 . . K
K2 0.12267(9) 0.49576(8) 0.31771(6) 0.03523(18) Uani d . 1 . . K

loop_
_atom_site_aniso_label
_atom_site_aniso_U_11
_atom_site_aniso_U_22
_atom_site_aniso_U_33
_atom_site_aniso_U_12
_atom_site_aniso_U_13
_atom_site_aniso_U_23
Zn 0.0245(2) 0.0236(2) 0.0209(2) 0.000 0.0022(2) 0.000
Cl1 0.0303(6) 0.0577(8) 0.0353(6) 0.000 -0.0082(5) 0.000
Cl2 0.0466(7) 0.0422(6) 0.0206(5) 0.000 0.0075(5) 0.000
Cl3 0.0471(5) 0.0254(4) 0.0373(4) -0.0097(3) 0.0017(4) 0.0039(3)
N 0.0222(17) 0.0335(19) 0.0170(16) 0.000 0.0000(13) 0.000
O1 0.0202(15) 0.0417(18) 0.047(2) 0.000 -0.0110(15) 0.000
O2 0.0315(12) 0.0340(12) 0.0421(14) 0.0085(10) -0.0020(11) 0.0035(11)
K1 0.0327(5) 0.0286(4) 0.0227(4) 0.000 0.0013(4) 0.000
K2 0.0382(4) 0.0319(4) 0.0357(4) -0.0008(3) -0.0030(3) 0.0064(3)

loop_
_geom_bond_atom_site_label_1
_geom_bond_atom_site_label_2
_geom_bond_site_symmetry_2
_geom_bond_distance
_geom_bond_publ_flag
Zn Cl3 . 2.2509(10) y
Zn Cl3 7_565 2.2509(10) ?
Zn Cl1 . 2.2676(14) y
Zn Cl2 . 2.2784(14) y
Zn K2 1_655 3.8388(12) ?
Zn K2 7_665 3.8388(12) ?
Zn K1 2_565 4.0532(16) ?
Zn K2 4 4.0600(11) ?
Zn K2 6_656 4.0600(11) ?
Cl1 K2 7_665 3.3525(14) ?
Cl1 K2 1_655 3.3525(14) ?
Cl1 K1 2_665 3.5677(19) ?
Cl1 K2 3_646 3.6123(14) ?
Cl1 K2 5_666 3.6123(14) ?
Cl2 K1 5_665 3.1765(17) ?
Cl2 K2 4 3.3719(15) ?
Cl2 K2 6_656 3.3719(15) ?
Cl2 K2 1_655 3.5076(15) ?
Cl2 K2 7_665 3.5076(15) ?
Cl3 K1 6_646 3.1804(12) ?
Cl3 K1 2_565 3.3334(15) ?
Cl3 K2 4 3.3309(14) ?
Cl3 K2 3_646 3.3505(14) ?
N O2 7_565 1.246(3) ?
N O2 . 1.246(3) y
N O1 . 1.247(5) y
N K1 2_565 3.216(4) ?
N K2 3_646 3.256(3) ?
N K2 5_666 3.256(3) ?
O1 K1 5_666 2.744(4) ?
O1 K2 3_646 2.770(2) ?
O1 K2 5_666 2.770(2) ?
O2 K2 2_565 2.752(3) ?
O2 K1 2_565 2.892(3) ?
O2 K2 5_666 2.988(3) ?
K1 O1 5_666 2.744(4) ?
K1 O2 8_665 2.892(3) ?
K1 O2 2_564 2.892(3) ?
K1 Cl2 5_665 3.1765(17) ?
K1 Cl3 4_455 3.1804(12) ?
K1 Cl3 6_566 3.1804(12) ?
K1 N 2_564 3.216(4) ?
K1 Cl3 8_665 3.3334(15) ?
K1 Cl3 2_564 3.3334(15) ?
K1 Cl1 2_664 3.5677(19) ?
K1 Zn 2_564 4.0532(16) ?
K1 K2 7_575 4.2077(13) ?
K2 O2 2_564 2.752(3) ?
K2 O1 5_666 2.770(2) ?
K2 O2 5_666 2.988(3) ?
K2 N 5_666 3.256(3) ?
K2 Cl3 4_455 3.3309(14) ?
K2 Cl3 3_656 3.3505(14) ?
K2 Cl1 1_455 3.3525(14) ?
K2 Cl2 6_556 3.3719(15) ?
K2 Cl2 1_455 3.5076(15) ?
K2 Cl1 5_666 3.6123(14) ?
K2 Zn 1_455 3.8388(12) ?
K2 Zn 6_556 4.0600(11) ?
